data_1504734
loop_
_publ_author_name
'Suresh, Moorthy'
'Shrivastav, Anupama'
'Mishra, Sandhya'
'Suresh, E.'
'Das, Amitava'

_publ_section_title
;
 A rhodamine-based chemosensor that works in the biological system.
;
_journal_issue 14
_journal_name_full 'Organic letters'
_journal_page_first 3013
_journal_page_last 3016
_journal_paper_doi 10.1021/ol800976d
_journal_volume 10
_journal_year 2008
_chemical_formula_sum 'C34 H31 N4 O4'
_chemical_formula_weight 559.63
_space_group_IT_number 2
_symmetry_cell_setting triclinic
_symmetry_space_group_name_Hall '-P 1'
_symmetry_space_group_name_H-M 'P -1'
_atom_sites_solution_hydrogens geom
_atom_sites_solution_primary direct
_atom_sites_solution_secondary difmap
_audit_creation_method SHELXL-97
_cell_angle_alpha 92.904(5)
_cell_angle_beta 92.889(5)
_cell_angle_gamma 97.025(5)
_cell_formula_units_Z 2
_cell_length_a 9.132(3)
_cell_length_b 11.574(4)
_cell_length_c 13.473(4)
_cell_measurement_temperature 100(2)
_cell_volume 1409.2(8)
_computing_cell_refinement 'BRUKER SMART'
_computing_data_collection 'BRUKER SMART'
_computing_data_reduction 'BRUKER SAINT'
_computing_molecular_graphics ORTEP
_computing_structure_refinement 'SHELXL-97 (Sheldrick, 1997)'
_computing_structure_solution 'SHELXS-97 (Sheldrick, 1990)'
_diffrn_ambient_temperature 100(2)
_diffrn_measured_fraction_theta_full 0.951
_diffrn_measured_fraction_theta_max 0.951
_diffrn_measurement_device_type 'BRUKER SMART APEX CCD DIFFRACTOMETER'
_diffrn_measurement_method 'OMEGA-PHI SCAN'
_diffrn_radiation_monochromator graphite
_diffrn_radiation_source 'fine-focus sealed tube'
_diffrn_radiation_type MoK\a
_diffrn_radiation_wavelength 0.71073
_diffrn_reflns_av_R_equivalents 0.0633
_diffrn_reflns_av_sigmaI/netI 0.1059
_diffrn_reflns_limit_h_max 11
_diffrn_reflns_limit_h_min -11
_diffrn_reflns_limit_k_max 14
_diffrn_reflns_limit_k_min -15
_diffrn_reflns_limit_l_max 17
_diffrn_reflns_limit_l_min -17
_diffrn_reflns_number 11469
_diffrn_reflns_theta_full 27.50
_diffrn_reflns_theta_max 27.50
_diffrn_reflns_theta_min 1.52
_exptl_absorpt_coefficient_mu 0.088
_exptl_absorpt_correction_T_max 0.9827
_exptl_absorpt_correction_T_min 0.9657
_exptl_absorpt_correction_type multi-scan
_exptl_absorpt_process_details 'BRUKER SADABS'
_exptl_crystal_colour COLOURLESS
_exptl_crystal_density_diffrn 1.319
_exptl_crystal_density_method 'not measured'
_exptl_crystal_description BLOCKS
_exptl_crystal_F_000 590
_exptl_crystal_size_max 0.40
_exptl_crystal_size_mid 0.36
_exptl_crystal_size_min 0.20
_refine_diff_density_max 0.867
_refine_diff_density_min -0.411
_refine_diff_density_rms 0.067
_refine_ls_extinction_method none
_refine_ls_goodness_of_fit_ref 1.057
_refine_ls_hydrogen_treatment mixed
_refine_ls_matrix_type full
_refine_ls_number_parameters 391
_refine_ls_number_reflns 6158
_refine_ls_number_restraints 0
_refine_ls_restrained_S_all 1.057
_refine_ls_R_factor_all 0.1165
_refine_ls_R_factor_gt 0.0780
_refine_ls_shift/su_max 0.000
_refine_ls_shift/su_mean 0.000
_refine_ls_structure_factor_coef Fsqd
_refine_ls_weighting_details 'calc w=1/[\s^2^(Fo^2^)+(0.0976P)^2^+0.1885P] where P=(Fo^2^+2Fc^2^)/3'
_refine_ls_weighting_scheme calc
_refine_ls_wR_factor_gt 0.1987
_refine_ls_wR_factor_ref 0.2223
_reflns_number_gt 3885
_reflns_number_total 6158
_reflns_threshold_expression >2sigma(I)
_cod_data_source_file ol800976d-file004.cif
_cod_data_source_block 284msbfm
_cod_depositor_comments
;
The following automatic conversions were performed:

'_symmetry_cell_setting' value 'Triclinic' changed to 'triclinic'
according to /home/saulius/struct/CIF-dictionaries/cif_core.dic
dictionary named 'cif_core.dic' version 2.4.1 from
2010-06-29.

'_exptl_absorpt_correction_type' value 'MULTI-SCAN'
changed to 'multi-scan' according to
/home/saulius/struct/CIF-dictionaries/cif_core.dic dictionary named
'cif_core.dic' version 2.4.1 from 2010-06-29.

Automatic conversion script
Id: cif_fix_values 1715 2011-07-08 13:25:40Z adriana 

The following automatic conversions were performed:

data name '_exptl_absorpt_process_detail' was replaced with
'_exptl_absorpt_process_details' as specified in the replacement file
'data/replacement-values/replacement_tags.lst'.

Automatic conversion script
Id: cif_correct_tags 9268 2022-04-12 08:56:07Z antanas 
;
_cod_original_sg_symbol_H-M P-1
_cod_database_code 1504734

loop_
_symmetry_equiv_pos_as_xyz
'x, y, z'
'-x, -y, -z'

loop_
_atom_site_label
_atom_site_type_symbol
_atom_site_fract_x
_atom_site_fract_y
_atom_site_fract_z
_atom_site_U_iso_or_equiv
_atom_site_adp_type
_atom_site_occupancy
_atom_site_calc_flag
_atom_site_refinement_flags
O1 O 0.3660(2) 0.49590(17) 0.42777(14) 0.0315(5) Uani 1 d .
O2 O 0.5876(2) 0.87649(18) 0.11829(15) 0.0347(5) Uani 1 d .
O3 O 0.2464(3) 0.9711(3) -0.01715(19) 0.0671(9) Uani 1 d .
O4 O 0.1251(4) 0.9048(3) -0.1540(2) 0.0902(12) Uani 1 d .
N1 N 0.1683(3) 0.7520(3) 0.6546(2) 0.0483(8) Uani 1 d .
N2 N 0.4601(4) 0.1990(2) 0.1912(2) 0.0463(8) Uani 1 d .
N3 N 0.4683(2) 0.75653(19) 0.22930(16) 0.0236(5) Uani 1 d .
N4 N 0.3272(2) 0.7297(2) 0.18709(17) 0.0264(5) Uani 1 d .
C1 C 0.3506(3) 0.6103(2) 0.45304(19) 0.0257(6) Uani 1 d .
C2 C 0.2701(3) 0.6261(3) 0.5363(2) 0.0306(7) Uani 1 d .
H2 H 0.2315 0.5617 0.5695 0.037 Uiso 1 calc R
C3 C 0.2468(3) 0.7371(3) 0.5705(2) 0.0310(7) Uani 1 d .
C4 C 0.3018(3) 0.8330(3) 0.5175(2) 0.0316(7) Uani 1 d .
C5 C 0.3834(3) 0.8133(2) 0.4352(2) 0.0269(6) Uani 1 d .
H5 H 0.4222 0.8773 0.4017 0.032 Uiso 1 calc R
C6 C 0.4103(3) 0.7030(2) 0.40034(19) 0.0237(6) Uani 1 d .
C7 C 0.5046(3) 0.6838(2) 0.31346(18) 0.0212(6) Uani 1 d .
C8 C 0.4851(3) 0.5554(2) 0.27912(19) 0.0218(6) Uani 1 d .
C9 C 0.4227(3) 0.4711(2) 0.33780(19) 0.0232(6) Uani 1 d .
C10 C 0.5361(3) 0.5166(3) 0.1884(2) 0.0276(6) Uani 1 d .
H10 H 0.5786 0.5718 0.1471 0.033 Uiso 1 calc R
C11 C 0.5264(3) 0.3997(3) 0.1572(2) 0.0288(6) Uani 1 d .
C12 C 0.4661(3) 0.3155(3) 0.2206(2) 0.0315(7) Uani 1 d .
C13 C 0.4143(3) 0.3521(2) 0.3109(2) 0.0303(7) Uani 1 d .
H13 H 0.3742 0.2974 0.3534 0.036 Uiso 1 calc R
C14 C 0.1154(4) 0.6575(4) 0.7153(2) 0.0525(10) Uani 1 d .
H14A H 0.1004 0.6892 0.7815 0.063 Uiso 1 calc R
H14B H 0.1901 0.6051 0.7214 0.063 Uiso 1 calc R
C15 C -0.0272(4) 0.5896(4) 0.6725(3) 0.0679(12) Uani 1 d .
H15A H -0.1028 0.6403 0.6693 0.102 Uiso 1 calc R
H15B H -0.0564 0.5270 0.7142 0.102 Uiso 1 calc R
H15C H -0.0132 0.5584 0.6068 0.102 Uiso 1 calc R
C16 C 0.2709(4) 0.9552(3) 0.5481(3) 0.0470(9) Uani 1 d .
H16A H 0.3140 1.0091 0.5027 0.071 Uiso 1 calc R
H16B H 0.3131 0.9765 0.6142 0.071 Uiso 1 calc R
H16C H 0.1661 0.9574 0.5469 0.071 Uiso 1 calc R
C17 C 0.5854(4) 0.3630(3) 0.0594(2) 0.0397(8) Uani 1 d .
H17A H 0.6066 0.4301 0.0210 0.060 Uiso 1 calc R
H17B H 0.5129 0.3074 0.0232 0.060 Uiso 1 calc R
H17C H 0.6743 0.3282 0.0718 0.060 Uiso 1 calc R
C18 C 0.4167(4) 0.1055(3) 0.2574(3) 0.0499(9) Uani 1 d .
H18A H 0.4555 0.1301 0.3246 0.060 Uiso 1 calc R
H18B H 0.4615 0.0371 0.2367 0.060 Uiso 1 calc R
C19 C 0.2522(4) 0.0727(3) 0.2587(3) 0.0591(11) Uani 1 d .
H19A H 0.2060 0.1411 0.2741 0.089 Uiso 1 calc R
H19B H 0.2311 0.0172 0.3083 0.089 Uiso 1 calc R
H19C H 0.2145 0.0388 0.1946 0.089 Uiso 1 calc R
C20 C 0.6680(3) 0.7287(2) 0.33306(19) 0.0231(6) Uani 1 d .
C21 C 0.7641(3) 0.7008(3) 0.4083(2) 0.0308(7) Uani 1 d .
H21 H 0.7308 0.6532 0.4582 0.037 Uiso 1 calc R
C22 C 0.9113(3) 0.7459(3) 0.4069(2) 0.0382(8) Uani 1 d .
H22 H 0.9780 0.7281 0.4565 0.046 Uiso 1 calc R
C23 C 0.9614(3) 0.8174(3) 0.3327(2) 0.0376(8) Uani 1 d .
H23 H 1.0613 0.8453 0.3327 0.045 Uiso 1 calc R
C24 C 0.8647(3) 0.8477(3) 0.2587(2) 0.0325(7) Uani 1 d .
H24 H 0.8976 0.8966 0.2096 0.039 Uiso 1 calc R
C25 C 0.7170(3) 0.8024(2) 0.26045(19) 0.0246(6) Uani 1 d .
C26 C 0.5901(3) 0.8194(2) 0.19294(19) 0.0233(6) Uani 1 d .
C27 C 0.2793(3) 0.7900(2) 0.1192(2) 0.0271(6) Uani 1 d .
H27 H 0.3363 0.8557 0.0986 0.032 Uiso 1 calc R
C28 C 0.1292(3) 0.7516(3) 0.0743(2) 0.0271(6) Uani 1 d .
C29 C 0.0462(3) 0.6567(3) 0.1118(2) 0.0383(8) Uani 1 d .
H29 H 0.0851 0.6219 0.1663 0.046 Uiso 1 calc R
C30 C -0.0912(4) 0.6126(3) 0.0713(3) 0.0487(9) Uani 1 d .
H30 H -0.1440 0.5489 0.0982 0.058 Uiso 1 calc R
C31 C -0.1512(4) 0.6630(3) -0.0099(3) 0.0517(10) Uani 1 d .
H31 H -0.2447 0.6338 -0.0374 0.062 Uiso 1 calc R
C32 C -0.0717(4) 0.7564(3) -0.0496(3) 0.0459(9) Uani 1 d .
H32 H -0.1118 0.7894 -0.1046 0.055 Uiso 1 calc R
C33 C 0.0683(3) 0.8030(3) -0.0089(2) 0.0323(7) Uani 1 d .
C34 C 0.1469(4) 0.8995(3) -0.0638(3) 0.0443(8) Uani 1 d .
H1A H 0.176(4) 0.815(3) 0.680(3) 0.050(12) Uiso 1 d .
H2A H 0.497(4) 0.180(3) 0.141(3) 0.055(12) Uiso 1 d .

loop_
_atom_site_aniso_label
_atom_site_aniso_U_11
_atom_site_aniso_U_22
_atom_site_aniso_U_33
_atom_site_aniso_U_23
_atom_site_aniso_U_13
_atom_site_aniso_U_12
O1 0.0432(12) 0.0247(11) 0.0279(10) 0.0108(8) 0.0103(9) 0.0022(9)
O2 0.0294(11) 0.0407(13) 0.0339(12) 0.0228(10) -0.0008(9) -0.0026(9)
O3 0.0598(17) 0.078(2) 0.0538(16) 0.0389(14) -0.0250(13) -0.0332(15)
O4 0.138(3) 0.069(2) 0.0545(19) 0.0337(16) -0.0253(19) -0.023(2)
N1 0.0479(19) 0.058(2) 0.0382(16) -0.0082(15) 0.0142(13) 0.0013(15)
N2 0.0548(19) 0.0299(16) 0.0532(19) -0.0020(14) 0.0058(15) 0.0019(13)
N3 0.0219(12) 0.0254(12) 0.0229(11) 0.0074(9) -0.0016(9) -0.0009(9)
N4 0.0221(12) 0.0311(13) 0.0256(12) 0.0067(10) -0.0018(9) 0.0010(10)
C1 0.0251(14) 0.0305(16) 0.0215(13) 0.0052(11) -0.0003(11) 0.0027(11)
C2 0.0267(15) 0.0402(18) 0.0249(14) 0.0087(13) 0.0050(12) -0.0001(13)
C3 0.0185(14) 0.0476(19) 0.0261(15) -0.0001(13) -0.0013(11) 0.0024(12)
C4 0.0258(15) 0.0343(17) 0.0334(16) -0.0058(13) -0.0040(12) 0.0042(12)
C5 0.0265(15) 0.0263(15) 0.0268(14) 0.0033(11) -0.0028(11) -0.0004(11)
C6 0.0205(14) 0.0282(15) 0.0213(13) 0.0038(11) -0.0030(10) -0.0003(11)
C7 0.0231(14) 0.0233(14) 0.0175(12) 0.0078(10) 0.0000(10) 0.0015(11)
C8 0.0173(13) 0.0260(14) 0.0214(13) 0.0025(11) -0.0026(10) 0.0004(10)
C9 0.0212(14) 0.0267(15) 0.0216(13) 0.0068(11) 0.0008(10) 0.0004(11)
C10 0.0252(15) 0.0330(16) 0.0239(14) 0.0049(12) 0.0018(11) -0.0010(12)
C11 0.0206(14) 0.0350(17) 0.0296(15) 0.0001(12) -0.0011(11) 0.0007(12)
C12 0.0253(15) 0.0276(16) 0.0403(17) -0.0029(13) -0.0023(12) 0.0014(12)
C13 0.0278(16) 0.0261(15) 0.0363(16) 0.0090(12) 0.0005(12) -0.0016(12)
C14 0.048(2) 0.083(3) 0.0300(17) 0.0105(18) 0.0128(15) 0.014(2)
C15 0.039(2) 0.087(3) 0.081(3) 0.036(2) 0.011(2) 0.003(2)
C16 0.048(2) 0.039(2) 0.053(2) -0.0087(16) 0.0040(17) 0.0084(16)
C17 0.0396(19) 0.0430(19) 0.0360(17) -0.0046(14) 0.0057(14) 0.0047(15)
C18 0.058(2) 0.0273(18) 0.064(2) 0.0020(16) -0.0149(18) 0.0083(16)
C19 0.064(3) 0.044(2) 0.065(3) 0.0168(19) -0.014(2) -0.0095(18)
C20 0.0237(14) 0.0211(14) 0.0243(13) 0.0033(11) 0.0028(11) 0.0005(11)
C21 0.0289(16) 0.0346(17) 0.0279(15) 0.0109(12) -0.0037(12) -0.0022(12)
C22 0.0299(17) 0.0402(19) 0.0425(18) 0.0118(15) -0.0106(14) -0.0029(14)
C23 0.0213(15) 0.0407(19) 0.0493(19) 0.0130(15) -0.0028(13) -0.0047(13)
C24 0.0287(16) 0.0313(16) 0.0367(16) 0.0122(13) 0.0050(13) -0.0043(12)
C25 0.0241(14) 0.0251(15) 0.0245(14) 0.0059(11) 0.0014(11) 0.0012(11)
C26 0.0245(14) 0.0218(14) 0.0247(14) 0.0066(11) 0.0040(11) 0.0038(11)
C27 0.0278(15) 0.0265(15) 0.0263(14) 0.0064(12) 0.0017(11) -0.0010(11)
C28 0.0222(14) 0.0336(16) 0.0261(14) 0.0036(12) 0.0012(11) 0.0045(12)
C29 0.0318(17) 0.050(2) 0.0330(16) 0.0207(15) -0.0020(13) -0.0017(14)
C30 0.0339(19) 0.052(2) 0.057(2) 0.0221(17) -0.0021(16) -0.0143(16)
C31 0.0253(18) 0.063(2) 0.063(2) 0.0146(19) -0.0132(16) -0.0075(16)
C32 0.0363(19) 0.050(2) 0.051(2) 0.0219(17) -0.0140(15) 0.0017(16)
C33 0.0292(16) 0.0323(17) 0.0355(16) 0.0104(13) -0.0052(12) 0.0039(13)
C34 0.046(2) 0.045(2) 0.0409(19) 0.0192(16) -0.0154(15) 0.0011(16)

loop_
_atom_type_symbol
_atom_type_description
_atom_type_scat_dispersion_real
_atom_type_scat_dispersion_imag
_atom_type_scat_source
C C 0.0033 0.0016 'International Tables Vol C Tables 4.2.6.8 and 6.1.1.4'
H H 0.0000 0.0000 'International Tables Vol C Tables 4.2.6.8 and 6.1.1.4'
N N 0.0061 0.0033 'International Tables Vol C Tables 4.2.6.8 and 6.1.1.4'
O O 0.0106 0.0060 'International Tables Vol C Tables 4.2.6.8 and 6.1.1.4'

loop_
_geom_angle_atom_site_label_1
_geom_angle_atom_site_label_2
_geom_angle_atom_site_label_3
_geom_angle
C9 O1 C1 118.0(2)
C3 N1 C14 123.7(3)
C3 N1 H1A 117(3)
C14 N1 H1A 116(3)
C12 N2 C18 122.5(3)
C12 N2 H2A 120(3)
C18 N2 H2A 116(3)
N4 N3 C26 129.7(2)
N4 N3 C7 114.6(2)
C26 N3 C7 113.8(2)
C27 N4 N3 120.8(2)
O1 C1 C6 123.3(2)
O1 C1 C2 114.5(2)
C6 C1 C2 122.3(3)
C3 C2 C1 120.6(3)
C3 C2 H2 119.7
C1 C2 H2 119.7
N1 C3 C2 120.1(3)
N1 C3 C4 121.0(3)
C2 C3 C4 118.9(2)
C5 C4 C3 118.5(3)
C5 C4 C16 120.6(3)
C3 C4 C16 120.9(3)
C4 C5 C6 123.7(3)
C4 C5 H5 118.2
C6 C5 H5 118.2
C1 C6 C5 116.0(2)
C1 C6 C7 121.1(2)
C5 C6 C7 122.8(2)
N3 C7 C6 111.4(2)
N3 C7 C8 110.4(2)
C6 C7 C8 110.0(2)
N3 C7 C20 99.6(2)
C6 C7 C20 114.5(2)
C8 C7 C20 110.5(2)
C9 C8 C10 116.6(2)
C9 C8 C7 121.5(2)
C10 C8 C7 121.8(2)
O1 C9 C8 123.3(2)
O1 C9 C13 114.5(2)
C8 C9 C13 122.3(2)
C11 C10 C8 123.2(3)
C11 C10 H10 118.4
C8 C10 H10 118.4
C10 C11 C12 118.6(3)
C10 C11 C17 120.8(3)
C12 C11 C17 120.5(3)
N2 C12 C13 122.0(3)
N2 C12 C11 118.9(3)
C13 C12 C11 119.1(3)
C12 C13 C9 120.1(3)
C12 C13 H13 120.0
C9 C13 H13 120.0
N1 C14 C15 112.5(3)
N1 C14 H14A 109.1
C15 C14 H14A 109.1
N1 C14 H14B 109.1
C15 C14 H14B 109.1
H14A C14 H14B 107.8
C14 C15 H15A 109.5
C14 C15 H15B 109.5
H15A C15 H15B 109.5
C14 C15 H15C 109.5
H15A C15 H15C 109.5
H15B C15 H15C 109.5
C4 C16 H16A 109.5
C4 C16 H16B 109.5
H16A C16 H16B 109.5
C4 C16 H16C 109.5
H16A C16 H16C 109.5
H16B C16 H16C 109.5
C11 C17 H17A 109.5
C11 C17 H17B 109.5
H17A C17 H17B 109.5
C11 C17 H17C 109.5
H17A C17 H17C 109.5
H17B C17 H17C 109.5
N2 C18 C19 113.8(3)
N2 C18 H18A 108.8
C19 C18 H18A 108.8
N2 C18 H18B 108.8
C19 C18 H18B 108.8
H18A C18 H18B 107.7
C18 C19 H19A 109.5
C18 C19 H19B 109.5
H19A C19 H19B 109.5
C18 C19 H19C 109.5
H19A C19 H19C 109.5
H19B C19 H19C 109.5
C21 C20 C25 121.0(3)
C21 C20 C7 128.1(2)
C25 C20 C7 110.8(2)
C22 C21 C20 117.8(3)
C22 C21 H21 121.1
C20 C21 H21 121.1
C21 C22 C23 121.3(3)
C21 C22 H22 119.4
C23 C22 H22 119.4
C24 C23 C22 120.9(3)
C24 C23 H23 119.5
C22 C23 H23 119.5
C23 C24 C25 117.6(3)
C23 C24 H24 121.2
C25 C24 H24 121.2
C20 C25 C24 121.3(3)
C20 C25 C26 108.9(2)
C24 C25 C26 129.9(3)
O2 C26 N3 124.8(3)
O2 C26 C25 129.1(2)
N3 C26 C25 106.1(2)
N4 C27 C28 117.2(3)
N4 C27 H27 121.4
C28 C27 H27 121.4
C29 C28 C33 118.0(3)
C29 C28 C27 118.8(3)
C33 C28 C27 123.1(3)
C30 C29 C28 122.2(3)
C30 C29 H29 118.9
C28 C29 H29 118.9
C29 C30 C31 119.9(3)
C29 C30 H30 120.1
C31 C30 H30 120.1
C32 C31 C30 119.6(3)
C32 C31 H31 120.2
C30 C31 H31 120.2
C31 C32 C33 121.4(3)
C31 C32 H32 119.3
C33 C32 H32 119.3
C32 C33 C28 118.9(3)
C32 C33 C34 115.7(3)
C28 C33 C34 125.2(3)
O4 C34 O3 119.6(3)
O4 C34 C33 121.2(3)
O3 C34 C33 118.9(3)

loop_
_geom_bond_atom_site_label_1
_geom_bond_atom_site_label_2
_geom_bond_distance
O1 C9 1.373(3)
O1 C1 1.376(3)
O2 C26 1.232(3)
O3 C34 1.270(4)
O4 C34 1.227(4)
N1 C3 1.385(4)
N1 C14 1.449(5)
N1 H1A 0.79(4)
N2 C12 1.379(4)
N2 C18 1.467(5)
N2 H2A 0.81(4)
N3 N4 1.375(3)
N3 C26 1.378(3)
N3 C7 1.494(3)
N4 C27 1.271(4)
C1 C6 1.388(4)
C1 C2 1.389(4)
C2 C3 1.387(4)
C2 H2 0.9300
C3 C4 1.405(4)
C4 C5 1.391(4)
C4 C16 1.517(4)
C5 C6 1.392(4)
C5 H5 0.9300
C6 C7 1.511(3)
C7 C8 1.519(4)
C7 C20 1.524(4)
C8 C9 1.375(4)
C8 C10 1.403(4)
C9 C13 1.398(4)
C10 C11 1.387(4)
C10 H10 0.9300
C11 C12 1.408(4)
C11 C17 1.509(4)
C12 C13 1.392(4)
C13 H13 0.9300
C14 C15 1.508(6)
C14 H14A 0.9700
C14 H14B 0.9700
C15 H15A 0.9600
C15 H15B 0.9600
C15 H15C 0.9600
C16 H16A 0.9600
C16 H16B 0.9600
C16 H16C 0.9600
C17 H17A 0.9600
C17 H17B 0.9600
C17 H17C 0.9600
C18 C19 1.506(5)
C18 H18A 0.9700
C18 H18B 0.9700
C19 H19A 0.9600
C19 H19B 0.9600
C19 H19C 0.9600
C20 C21 1.384(4)
C20 C25 1.386(4)
C21 C22 1.382(4)
C21 H21 0.9300
C22 C23 1.389(4)
C22 H22 0.9300
C23 C24 1.385(4)
C23 H23 0.9300
C24 C25 1.388(4)
C24 H24 0.9300
C25 C26 1.474(4)
C27 C28 1.476(4)
C27 H27 0.9300
C28 C29 1.388(4)
C28 C33 1.417(4)
C29 C30 1.371(5)
C29 H29 0.9300
C30 C31 1.385(5)
C30 H30 0.9300
C31 C32 1.374(5)
C31 H31 0.9300
C32 C33 1.399(4)
C32 H32 0.9300
C33 C34 1.500(5)
